data_4132910
loop_
_publ_author_name
'Leth, Lars A.'
'N&#x00E6;sborg, Line'
'Reyes-Rodr\'iguez, Gabriel J'
'Tobiesen, Henriette N.'
'Iversen, Marc V.'
'J\/orgensen, Karl Anker'

_publ_section_title
;
 Enantioselective Oxidative Coupling of Carboxylic Acids to \a-Branched
 Aldehydes.
;
_journal_issue 40
_journal_name_full 'Journal of the American Chemical Society'
_journal_page_first 12687
_journal_page_last 12690
_journal_paper_doi 10.1021/jacs.8b07394
_journal_volume 140
_journal_year 2018
_chemical_absolute_configuration ad
_chemical_formula_moiety 'C21 H17 Cl O4'
_chemical_formula_sum 'C21 H17 Cl O4'
_chemical_formula_weight 368.82
_space_group_crystal_system orthorhombic
_space_group_IT_number 19
_space_group_name_Hall 'P 2ac 2ab'
_space_group_name_H-M_alt 'P 21 21 21'
_symmetry_Int_Tables_number 19
_atom_sites_solution_primary dual
_audit_creation_date 2018-01-23
_audit_creation_method
;
Olex2 1.2
(compiled 2017.08.10 svn.r3458 for OlexSys, GUI svn.r5381)
;
_cell_angle_alpha 90
_cell_angle_beta 90
_cell_angle_gamma 90
_cell_formula_units_Z 4
_cell_length_a 7.4513(6)
_cell_length_b 12.5611(11)
_cell_length_c 18.4953(15)
_cell_measurement_reflns_used 9945
_cell_measurement_temperature 100
_cell_measurement_theta_max 24
_cell_measurement_theta_min 2.56
_cell_volume 1731.1(2)
_computing_cell_refinement 'SAINT v8.37A (Bruker, 2015)'
_computing_data_reduction 'SAINT v8.37A (Bruker, 2015)'
_computing_molecular_graphics 'Olex2 (Dolomanov et al., 2009)'
_computing_publication_material 'Olex2 (Dolomanov et al., 2009)'
_computing_structure_refinement 'olex2.refine (Bourhis et al., 2015)'
_computing_structure_solution 'XT (Sheldrick, 2015)'
_diffrn_ambient_temperature 100
_diffrn_detector_area_resol_mean 8
_diffrn_measured_fraction_theta_full 0.9977
_diffrn_measured_fraction_theta_max 0.9977
_diffrn_measurement_device_type 'Bruker X8 APEX-II diffractometer'
_diffrn_measurement_method '\f-scans and \w-scans'
_diffrn_radiation_monochromator graphite
_diffrn_radiation_type 'Ag K\a'
_diffrn_radiation_wavelength 0.56086
_diffrn_reflns_av_R_equivalents 0.0229
_diffrn_reflns_av_unetI/netI 0.0179
_diffrn_reflns_limit_h_max 10
_diffrn_reflns_limit_h_min -10
_diffrn_reflns_limit_k_max 17
_diffrn_reflns_limit_k_min -17
_diffrn_reflns_limit_l_max 26
_diffrn_reflns_limit_l_min -26
_diffrn_reflns_number 27153
_diffrn_reflns_theta_full 23.6730
_diffrn_reflns_theta_max 23.67
_diffrn_reflns_theta_min 1.55
_diffrn_source 'sealed tube'
_exptl_absorpt_coefficient_mu 0.134
_exptl_absorpt_correction_T_max 0.7449
_exptl_absorpt_correction_T_min 0.7215
_exptl_absorpt_correction_type multi-scan
_exptl_absorpt_process_details
;
SADABS-2014/5 (Bruker,2014/5) was used for absorption correction.
wR2(int) was 0.0951 before and 0.0382 after correction.
The Ratio of minimum to maximum transmission is 0.9686.
The \l/2 correction factor is 0.00150.
;
_exptl_crystal_colour 'clear light colourless'
_exptl_crystal_colour_lustre clear
_exptl_crystal_colour_modifier light
_exptl_crystal_colour_primary colourless
_exptl_crystal_density_diffrn 1.4150
_exptl_crystal_description block
_exptl_crystal_F_000 768.5561
_exptl_crystal_size_max 0.2
_exptl_crystal_size_mid 0.1
_exptl_crystal_size_min 0.1
_refine_diff_density_max 0.4267
_refine_diff_density_min -0.1972
_refine_diff_density_rms 0.0501
_refine_ls_abs_structure_details 'Flack, H. D. (1983). Acta Cryst. A39, 876-881.'
_refine_ls_abs_structure_Flack -0.03(5)
_refine_ls_d_res_high 0.6984
_refine_ls_d_res_low 10.3912
_refine_ls_goodness_of_fit_ref 0.8658
_refine_ls_hydrogen_treatment constr
_refine_ls_matrix_type full
_refine_ls_number_constraints 30
_refine_ls_number_parameters 237
_refine_ls_number_reflns 5303
_refine_ls_number_restraints 0
_refine_ls_restrained_S_all 0.8658
_refine_ls_R_factor_all 0.0301
_refine_ls_R_factor_gt 0.0286
_refine_ls_shift/su_max 0.0000
_refine_ls_shift/su_mean 0.0000
_refine_ls_structure_factor_coef Fsqd
_refine_ls_weighting_details 'w=1/[\s^2^(Fo^2^)+(0.1P)^2^] where P=(Fo^2^+2Fc^2^)/3'
_refine_ls_weighting_scheme calc
_refine_ls_wR_factor_gt 0.0949
_refine_ls_wR_factor_ref 0.0976
_reflns_Friedel_coverage 0.999
_reflns_limit_h_max 10
_reflns_limit_h_min -10
_reflns_limit_k_max 17
_reflns_limit_k_min -17
_reflns_limit_l_max 26
_reflns_limit_l_min -26
_reflns_number_gt 5124
_reflns_number_total 5303
_reflns_threshold_expression I>=2u(I)
_cod_data_source_file ja8b07394_si_002.cif
_cod_data_source_block 2018_01_22_2_0m
_cod_original_cell_volume 1731.1(3)
_cod_original_sg_symbol_Hall ' P 2ac 2ab'
_cod_database_code 4132910
_olex2_refinement_description
;
1. Fixed Uiso
 At 1.2 times of:
  All C(H) groups
 At 1.5 times of:
  All C(H,H,H) groups
2.a Aromatic/amide H refined with riding coordinates:
 C00M(H00M), C00O(H00O), C00N(H00N), C008(H008), C00J(H00J), C00K(H00K),
 C009(H009), C00F(H00F), C00B(H00B), C00H(H00H), C006(H006)
2.b Idealised Me refined as rotating group:
 C00P(H00a,H00c,H00d), C00Q(H00e,H00g,H00i)
;

loop_
_space_group_symop_id
_space_group_symop_operation_xyz
1 x,y,z
2 x+1/2,-y+1/2,-z
3 -x,y+1/2,-z+1/2
4 -x+1/2,-y,z+1/2

loop_
_atom_site_label
_atom_site_type_symbol
_atom_site_fract_x
_atom_site_fract_y
_atom_site_fract_z
_atom_site_U_iso_or_equiv
_atom_site_adp_type
_atom_site_occupancy
_atom_site_refinement_flags_posn
Cl01 Cl 0.66218(4) 0.63830(2) 0.765631(14) 0.02089(8) Uani 1.000000 .
O002 O 0.47500(10) 0.56906(6) 0.43726(4) 0.01298(15) Uani 1.000000 .
O003 O 0.83683(11) 0.66668(7) 0.02242(4) 0.01596(16) Uani 1.000000 .
O004 O 0.28406(11) 0.55225(7) 0.53047(5) 0.01816(17) Uani 1.000000 .
O005 O 0.01714(11) 0.56422(7) 0.38784(4) 0.01985(17) Uani 1.000000 .
C006 C 0.16465(14) 0.59719(9) 0.40161(6) 0.01370(18) Uani 1.000000 .
C007 C 0.51995(13) 0.60550(8) 0.17055(5) 0.01106(18) Uani 1.000000 .
C008 C 0.55580(14) 0.61041(9) 0.62798(6) 0.01382(19) Uani 1.000000 .
C009 C 0.57472(13) 0.59930(8) 0.30097(5) 0.01176(18) Uani 1.000000 .
C00A C 0.75935(13) 0.65024(8) 0.08821(6) 0.01216(18) Uani 1.000000 .
C00B C 0.87619(14) 0.66549(8) 0.14769(6) 0.01383(19) Uani 1.000000 .
C00C C 0.43223(14) 0.57252(9) 0.50766(5) 0.01275(18) Uani 1.000000 .
C00D C 0.33593(14) 0.53342(8) 0.38746(5) 0.01160(18) Uani 1.000000 .
C00E C 0.40284(13) 0.56368(8) 0.31251(5) 0.01120(18) Uani 1.000000 .
C00F C 0.81666(13) 0.65128(8) 0.21662(6) 0.01305(18) Uani 1.000000 .
C00G C 0.58564(14) 0.60468(8) 0.55364(6) 0.01225(18) Uani 1.000000 .
C00H C 0.58317(13) 0.62190(8) 0.09911(5) 0.01241(18) Uani 1.000000 .
C00I C 0.63655(13) 0.62009(8) 0.23000(5) 0.01061(17) Uani 1.000000 .
C00J C 0.28571(14) 0.54970(9) 0.25305(6) 0.0142(2) Uani 1.000000 .
C00K C 0.34197(14) 0.57081(9) 0.18409(5) 0.01400(19) Uani 1.000000 .
C00L C 0.69804(15) 0.63463(9) 0.67322(6) 0.01497(19) Uani 1.000000 .
C00M C 0.86885(15) 0.65375(9) 0.64617(6) 0.0161(2) Uani 1.000000 .
C00N C 0.75633(14) 0.62468(8) 0.52563(6) 0.01404(19) Uani 1.000000 .
C00O C 0.89588(14) 0.64959(9) 0.57205(7) 0.0167(2) Uani 1.000000 .
C00P C 0.30584(16) 0.41438(9) 0.39378(6) 0.0183(2) Uani 1.000000 .
C00Q C 0.72081(16) 0.66359(10) -0.03919(6) 0.0188(2) Uani 1.000000 .
H00M H 0.96352(15) 0.66908(9) 0.67724(6) 0.0193(2) Uiso 1.000000 R
H00O H 1.00919(14) 0.66371(9) 0.55328(7) 0.0201(2) Uiso 1.000000 R
H00N H 0.77617(14) 0.62129(8) 0.47604(6) 0.0168(2) Uiso 1.000000 R
H008 H 0.44201(14) 0.59815(9) 0.64688(6) 0.0166(2) Uiso 1.000000 R
H00J H 0.16915(14) 0.52590(9) 0.26092(6) 0.0171(2) Uiso 1.000000 R
H00K H 0.26265(14) 0.56232(9) 0.14570(5) 0.0168(2) Uiso 1.000000 R
H009 H 0.65110(13) 0.60984(8) 0.34009(5) 0.0141(2) Uiso 1.000000 R
H00F H 0.89456(13) 0.66207(8) 0.25522(6) 0.0157(2) Uiso 1.000000 R
H00B H 0.99471(14) 0.68541(8) 0.13960(6) 0.0166(2) Uiso 1.000000 R
H00H H 0.50613(13) 0.61355(8) 0.05996(5) 0.0149(2) Uiso 1.000000 R
H006 H 0.17514(14) 0.66469(9) 0.42182(6) 0.0164(2) Uiso 1.000000 R
H00a H 0.4138(5) 0.37743(9) 0.3806(6) 0.0274(3) Uiso 1.000000 GR
H00c H 0.2744(14) 0.39697(14) 0.44270(15) 0.0274(3) Uiso 1.000000 GR
H00d H 0.2103(10) 0.39338(16) 0.3620(4) 0.0274(3) Uiso 1.000000 GR
H00e H 0.7872(4) 0.6831(9) -0.08166(11) 0.0282(3) Uiso 1.000000 GR
H00g H 0.6739(12) 0.5929(2) -0.0449(4) 0.0282(3) Uiso 1.000000 GR
H00i H 0.6235(8) 0.7127(7) -0.0323(3) 0.0282(3) Uiso 1.000000 GR

loop_
_atom_site_aniso_label
_atom_site_aniso_U_11
_atom_site_aniso_U_22
_atom_site_aniso_U_33
_atom_site_aniso_U_12
_atom_site_aniso_U_13
_atom_site_aniso_U_23
Cl01 0.02735(14) 0.02504(14) 0.01027(12) 0.00427(11) -0.00218(10) -0.00284(9)
O002 0.0122(3) 0.0172(3) 0.0096(3) -0.0021(3) -0.0001(3) 0.0003(3)
O003 0.0139(3) 0.0237(4) 0.0103(3) -0.0013(3) 0.0012(3) 0.0019(3)
O004 0.0133(3) 0.0289(4) 0.0123(3) -0.0028(3) 0.0027(3) 0.0033(3)
O005 0.0127(3) 0.0303(4) 0.0165(4) -0.0012(3) 0.0022(3) -0.0014(3)
C006 0.0131(4) 0.0177(4) 0.0103(4) 0.0009(4) 0.0025(4) 0.0018(3)
C007 0.0102(4) 0.0122(4) 0.0108(4) 0.0010(3) -0.0000(3) -0.0011(3)
C008 0.0143(4) 0.0149(4) 0.0123(4) -0.0001(4) 0.0000(4) 0.0007(4)
C009 0.0105(4) 0.0142(4) 0.0105(4) -0.0007(3) 0.0001(3) -0.0004(3)
C00A 0.0128(4) 0.0130(4) 0.0106(4) 0.0011(3) 0.0023(3) 0.0000(3)
C00B 0.0116(4) 0.0161(4) 0.0138(4) -0.0007(3) 0.0005(3) 0.0006(4)
C00C 0.0134(4) 0.0137(4) 0.0111(4) -0.0004(3) 0.0002(3) 0.0010(4)
C00D 0.0108(4) 0.0139(4) 0.0101(4) -0.0016(3) -0.0004(3) -0.0001(3)
C00E 0.0106(4) 0.0134(4) 0.0096(4) 0.0002(3) 0.0011(3) -0.0012(3)
C00F 0.0103(4) 0.0165(4) 0.0124(4) -0.0015(3) -0.0019(3) 0.0010(3)
C00G 0.0136(4) 0.0123(4) 0.0108(4) -0.0002(4) 0.0000(3) 0.0008(3)
C00H 0.0116(4) 0.0154(4) 0.0102(4) 0.0005(3) -0.0002(3) -0.0013(3)
C00I 0.0107(4) 0.0120(4) 0.0091(4) 0.0003(3) -0.0008(3) -0.0001(3)
C00J 0.0106(4) 0.0191(5) 0.0131(5) -0.0019(4) -0.0004(3) -0.0024(4)
C00K 0.0105(4) 0.0199(5) 0.0116(4) -0.0015(4) -0.0004(4) -0.0020(4)
C00L 0.0197(5) 0.0136(4) 0.0117(4) 0.0019(4) -0.0018(4) -0.0004(4)
C00M 0.0153(4) 0.0152(5) 0.0178(5) 0.0020(4) -0.0039(4) -0.0022(4)
C00N 0.0143(4) 0.0148(4) 0.0130(4) 0.0009(4) 0.0015(4) -0.0014(4)
C00O 0.0120(4) 0.0173(4) 0.0209(5) 0.0005(4) -0.0003(4) -0.0011(4)
C00P 0.0236(5) 0.0128(4) 0.0183(5) -0.0031(4) -0.0008(4) 0.0011(4)
C00Q 0.0187(5) 0.0281(6) 0.0097(4) 0.0007(4) -0.0007(4) 0.0014(4)

loop_
_geom_angle_atom_site_label_1
_geom_angle_atom_site_label_2
_geom_angle_atom_site_label_3
_geom_angle
C00D O002 C00C 117.05(8)
C00Q O003 C00A 116.81(9)
C00D C006 O005 123.13(10)
H006 C006 O005 118.43(6)
H006 C006 C00D 118.43(6)
C00I C007 C00H 120.13(9)
C00K C007 C00H 121.33(9)
C00K C007 C00I 118.50(9)
C00L C008 C00G 119.03(10)
H008 C008 C00G 120.49(6)
H008 C008 C00L 120.49(6)
C00I C009 C00E 120.52(9)
H009 C009 C00E 119.74(6)
H009 C009 C00I 119.74(6)
C00B C00A O003 114.38(9)
C00H C00A O003 125.08(9)
C00H C00A C00B 120.54(10)
C00F C00B C00A 120.63(9)
H00B C00B C00A 119.69(6)
H00B C00B C00F 119.69(6)
O004 C00C O002 123.29(10)
C00G C00C O002 112.51(9)
C00G C00C O004 124.19(10)
C006 C00D O002 108.93(8)
C00E C00D O002 105.44(8)
C00E C00D C006 107.37(8)
C00P C00D O002 111.06(8)
C00P C00D C006 112.32(9)
C00P C00D C00E 111.41(9)
C00D C00E C009 121.91(9)
C00J C00E C009 119.66(10)
C00J C00E C00D 118.37(9)
C00I C00F C00B 120.49(9)
H00F C00F C00B 119.76(6)
H00F C00F C00I 119.76(6)
C00C C00G C008 117.21(9)
C00N C00G C008 120.12(10)
C00N C00G C00C 122.63(9)
C00A C00H C007 119.44(9)
H00H C00H C007 120.28(6)
H00H C00H C00A 120.28(6)
C009 C00I C007 119.83(9)
C00F C00I C007 118.76(9)
C00F C00I C009 121.35(9)
C00K C00J C00E 120.76(10)
H00J C00J C00E 119.62(6)
H00J C00J C00K 119.62(6)
C00J C00K C007 120.71(9)
H00K C00K C007 119.65(6)
H00K C00K C00J 119.65(6)
C008 C00L Cl01 118.99(8)
C00M C00L Cl01 119.52(8)
C00M C00L C008 121.48(10)
C00O C00M C00L 118.87(10)
H00M C00M C00L 120.57(6)
H00M C00M C00O 120.57(6)
C00O C00N C00G 119.66(10)
H00N C00N C00G 120.17(6)
H00N C00N C00O 120.17(6)
C00N C00O C00M 120.84(10)
H00O C00O C00M 119.58(6)
H00O C00O C00N 119.58(6)
H00a C00P C00D 109.5
H00c C00P C00D 109.5
H00c C00P H00a 109.5
H00d C00P C00D 109.5
H00d C00P H00a 109.5
H00d C00P H00c 109.5
H00e C00Q O003 109.5
H00g C00Q O003 109.5
H00g C00Q H00e 109.5
H00i C00Q O003 109.5
H00i C00Q H00e 109.5
H00i C00Q H00g 109.5

loop_
_geom_bond_atom_site_label_1
_geom_bond_atom_site_label_2
_geom_bond_distance
Cl01 C00L 1.7306(11)
O002 C00C 1.3413(12)
O002 C00D 1.4569(12)
O003 C00A 1.3626(12)
O003 C00Q 1.4308(13)
O004 C00C 1.2090(13)
O005 C006 1.2018(14)
C006 C00D 1.5293(15)
C006 H006 0.9300
C007 C00H 1.4177(14)
C007 C00I 1.4134(14)
C007 C00K 1.4182(14)
C008 C00G 1.3946(14)
C008 C00L 1.3841(14)
C008 H008 0.9300
C009 C00E 1.3734(13)
C009 C00I 1.4153(14)
C009 H009 0.9300
C00A C00B 1.4160(14)
C00A C00H 1.3751(14)
C00B C00F 1.3616(15)
C00B H00B 0.9300
C00C C00G 1.4809(14)
C00D C00E 1.5213(14)
C00D C00P 1.5165(15)
C00E C00J 1.4149(14)
C00F C00I 1.4199(14)
C00F H00F 0.9300
C00G C00N 1.3961(14)
C00H H00H 0.9300
C00J C00K 1.3684(14)
C00J H00J 0.9300
C00K H00K 0.9300
C00L C00M 1.3885(15)
C00M C00O 1.3866(16)
C00M H00M 0.9300
C00N C00O 1.3843(15)
C00N H00N 0.9300
C00O H00O 0.9300
C00P H00a 0.9600
C00P H00c 0.9600
C00P H00d 0.9600
C00Q H00e 0.9600
C00Q H00g 0.9600
C00Q H00i 0.9600
